data_2230112
loop_
_publ_author_name
'Fu, Chun-Yan'
'Liu, Yong-Hui'
'Zhou, Zhong-Liu'
'Tang, Hong'

_publ_section_title
;
 4,4'-[4,4'-Sulfonylbis(<i>p</i>-phenyleneoxy)]dibutanoic acid
;
_journal_coeditor_code PK2315
_journal_issue 5
_journal_name_full 'Acta Crystallographica Section E'
_journal_page_first o1048
_journal_paper_doi 10.1107/S1600536811011871
_journal_volume 67
_journal_year 2011
_chemical_formula_iupac 'C20 H22 O8 S'
_chemical_formula_moiety 'C20 H22 O8 S'
_chemical_formula_sum 'C20 H22 O8 S'
_chemical_formula_weight 422.45
_chemical_name_systematic
;
4,4'-[4,4'-Sulfonylbis(<i>p</i>-phenyleneoxy)]dibutanoic acid
;
_space_group_IT_number 15
_symmetry_cell_setting monoclinic
_symmetry_space_group_name_Hall '-C 2yc'
_symmetry_space_group_name_H-M 'C 1 2/c 1'
_atom_sites_solution_hydrogens geom
_atom_sites_solution_primary direct
_atom_sites_solution_secondary difmap
_audit_creation_method SHELXL-97
_cell_angle_alpha 90.00
_cell_angle_beta 94.711(5)
_cell_angle_gamma 90.00
_cell_formula_units_Z 8
_cell_length_a 30.945(7)
_cell_length_b 8.0964(18)
_cell_length_c 16.032(3)
_cell_measurement_reflns_used 2472
_cell_measurement_temperature 296(2)
_cell_measurement_theta_max 23.56
_cell_measurement_theta_min 2.55
_cell_volume 4003.1(15)
_computing_cell_refinement 'SAINT (Bruker, 2007)'
_computing_data_collection 'SMART (Bruker, 2007)'
_computing_data_reduction 'SAINT (Bruker, 2007)'
_computing_molecular_graphics 'SHELXTL (Sheldrick, 2008)'
_computing_publication_material 'SHELXTL (Sheldrick, 2008)'
_computing_structure_refinement 'SHELXL97 (Sheldrick, 2008)'
_computing_structure_solution 'SHELXS97 (Sheldrick, 2008)'
_diffrn_ambient_temperature 296(2)
_diffrn_measured_fraction_theta_full 0.990
_diffrn_measured_fraction_theta_max 0.990
_diffrn_measurement_device_type 'Bruker SMART CCD area-detector diffractometer'
_diffrn_measurement_method '\f and \w scans'
_diffrn_radiation_monochromator graphite
_diffrn_radiation_source 'fine-focus sealed tube'
_diffrn_radiation_type MoK\a
_diffrn_radiation_wavelength 0.71073
_diffrn_reflns_av_R_equivalents 0.0411
_diffrn_reflns_av_sigmaI/netI 0.0516
_diffrn_reflns_limit_h_max 35
_diffrn_reflns_limit_h_min -39
_diffrn_reflns_limit_k_max 8
_diffrn_reflns_limit_k_min -10
_diffrn_reflns_limit_l_max 20
_diffrn_reflns_limit_l_min -20
_diffrn_reflns_number 12299
_diffrn_reflns_theta_full 27.05
_diffrn_reflns_theta_max 27.05
_diffrn_reflns_theta_min 2.55
_diffrn_standards_number 0
_exptl_absorpt_coefficient_mu 0.207
_exptl_absorpt_correction_T_max 0.975
_exptl_absorpt_correction_T_min 0.959
_exptl_absorpt_correction_type multi-scan
_exptl_absorpt_process_details '(SADABS; Sheldrick, 1996)'
_exptl_crystal_colour colorless
_exptl_crystal_density_diffrn 1.402
_exptl_crystal_density_method 'not measured'
_exptl_crystal_description block
_exptl_crystal_F_000 1776
_exptl_crystal_size_max 0.20
_exptl_crystal_size_mid 0.18
_exptl_crystal_size_min 0.12
_refine_diff_density_max 0.299
_refine_diff_density_min -0.210
_refine_ls_extinction_method none
_refine_ls_goodness_of_fit_ref 1.001
_refine_ls_hydrogen_treatment constr
_refine_ls_matrix_type full
_refine_ls_number_parameters 327
_refine_ls_number_reflns 4362
_refine_ls_number_restraints 19
_refine_ls_restrained_S_all 1.004
_refine_ls_R_factor_all 0.0771
_refine_ls_R_factor_gt 0.0452
_refine_ls_shift/su_max 0.000
_refine_ls_shift/su_mean 0.000
_refine_ls_structure_factor_coef Fsqd
_refine_ls_weighting_details 'calc w=1/[\s^2^(Fo^2^)+(0.0760P)^2^] where P=(Fo^2^+2Fc^2^)/3'
_refine_ls_weighting_scheme calc
_refine_ls_wR_factor_gt 0.1180
_refine_ls_wR_factor_ref 0.1385
_reflns_number_gt 2927
_reflns_number_total 4362
_reflns_threshold_expression >2\s(I)
_cod_data_source_file pk2315.cif
_cod_data_source_block I
_cod_original_sg_symbol_H-M 'C 2/c'
_cod_database_code 2230112
_cod_database_fobs_code 2230112

loop_
_symmetry_equiv_pos_as_xyz
'x, y, z'
'-x, y, -z+1/2'
'x+1/2, y+1/2, z'
'-x+1/2, y+1/2, -z+1/2'
'-x, -y, -z'
'x, -y, z-1/2'
'-x+1/2, -y+1/2, -z'
'x+1/2, -y+1/2, z-1/2'

loop_
_atom_site_type_symbol
_atom_site_label
_atom_site_fract_x
_atom_site_fract_y
_atom_site_fract_z
_atom_site_U_iso_or_equiv
_atom_site_adp_type
_atom_site_calc_flag
_atom_site_refinement_flags
_atom_site_occupancy
_atom_site_disorder_assembly
_atom_site_disorder_group
S S1 0.340925(17) 0.09320(6) 0.19395(3) 0.04130(18) Uani d . 1 . .
O O1 0.21477(5) 0.09741(18) 0.44895(9) 0.0480(4) Uani d . 1 . .
O O2 0.13002(5) -0.23795(19) 0.54170(11) 0.0623(5) Uani d . 1 . .
O O3 0.08084(6) -0.0961(2) 0.46295(12) 0.0643(5) Uani d . 1 . .
H H3 0.0708 -0.1887 0.4537 0.096 Uiso calc R 1 . .
O O4 0.31868(5) 0.1453(2) 0.11609(9) 0.0593(5) Uani d . 1 . .
O O5 0.36503(5) -0.05895(19) 0.19703(11) 0.0557(4) Uani d . 1 . .
C C1 0.21744(7) -0.0104(3) 0.52061(13) 0.0467(5) Uani d . 1 . .
H H1A 0.2459 -0.0025 0.5507 0.056 Uiso calc R 1 . .
H H1B 0.2126 -0.1240 0.5031 0.056 Uiso calc R 1 . .
C C2 0.18298(7) 0.0436(3) 0.57577(14) 0.0512(6) Uani d . 1 . .
H H2A 0.1909 0.1511 0.5990 0.061 Uiso calc R 1 . .
H H2B 0.1826 -0.0333 0.6221 0.061 Uiso calc R 1 . .
C C3 0.13776(7) 0.0545(3) 0.53276(15) 0.0462(5) Uani d . 1 . .
H H3A 0.1198 0.1173 0.5682 0.055 Uiso calc R 1 . .
H H3B 0.1391 0.1158 0.4811 0.055 Uiso calc R 1 . .
C C4 0.11608(7) -0.1071(3) 0.51281(13) 0.0425(5) Uani d . 1 . .
C C5 0.24467(6) 0.0837(2) 0.39240(13) 0.0374(5) Uani d . 1 . .
C C6 0.28269(6) -0.0081(2) 0.40364(13) 0.0404(5) Uani d . 1 . .
H H6 0.2888 -0.0694 0.4522 0.049 Uiso calc R 1 . .
C C7 0.31147(6) -0.0073(2) 0.34153(13) 0.0401(5) Uani d . 1 . .
H H7 0.3369 -0.0687 0.3486 0.048 Uiso calc R 1 . .
C C8 0.30262(6) 0.0842(2) 0.26918(12) 0.0354(4) Uani d . 1 . .
C C9 0.26422(6) 0.1752(3) 0.25765(13) 0.0419(5) Uani d . 1 . .
H H9 0.2581 0.2361 0.2089 0.050 Uiso calc R 1 . .
C C10 0.23556(7) 0.1743(3) 0.31866(13) 0.0431(5) Uani d . 1 . .
H H10 0.2099 0.2342 0.3109 0.052 Uiso calc R 1 . .
O O6 0.45017(16) 0.6539(4) 0.3091(3) 0.0555(9) Uani d PD 0.719(6) A 1
O O7 0.54917(16) 1.1033(5) 0.4276(4) 0.0632(11) Uani d PD 0.719(6) A 1
O O8 0.59897(13) 0.9699(5) 0.5104(3) 0.0758(11) Uani d PD 0.719(6) A 1
H H8A 0.6081 1.0636 0.5201 0.114 Uiso d PR 0.719(6) A 1
C C11 0.48910(17) 0.6369(5) 0.3610(3) 0.0527(11) Uani d PD 0.719(6) A 1
H H11A 0.5100 0.5720 0.3332 0.063 Uiso calc PR 0.719(6) A 1
H H11B 0.4836 0.5824 0.4130 0.063 Uiso calc PR 0.719(6) A 1
C C12 0.50608(12) 0.8096(5) 0.3780(2) 0.0552(11) Uani d PD 0.719(6) A 1
H H12A 0.5116 0.8619 0.3255 0.066 Uiso calc PR 0.719(6) A 1
H H12B 0.4843 0.8742 0.4035 0.066 Uiso calc PR 0.719(6) A 1
C C13 0.54702(12) 0.8074(4) 0.4348(3) 0.0611(12) Uani d PD 0.719(6) A 1
H H13A 0.5415 0.7517 0.4864 0.073 Uiso calc PR 0.719(6) A 1
H H13B 0.5688 0.7442 0.4084 0.073 Uiso calc PR 0.719(6) A 1
C C14 0.5647(2) 0.9760(8) 0.4554(5) 0.0500(13) Uani d PD 0.719(6) A 1
O O6B 0.4601(3) 0.6099(11) 0.3342(8) 0.056(3) Uani d PD 0.281(6) A 2
O O7B 0.5371(4) 1.1472(15) 0.4022(10) 0.079(3) Uani d PD 0.281(6) A 2
O O8B 0.5816(5) 0.9780(14) 0.4772(8) 0.077(5) Uani d PD 0.281(6) A 2
H H8B 0.5954 1.0583 0.4958 0.115 Uiso d PR 0.281(6) A 2
C C11B 0.4986(3) 0.5743(13) 0.3876(7) 0.052(3) Uani d PD 0.281(6) A 2
H H11C 0.5204 0.5281 0.3544 0.063 Uiso calc PR 0.281(6) A 2
H H11D 0.4919 0.4925 0.4289 0.063 Uiso calc PR 0.281(6) A 2
C C12B 0.5164(3) 0.7285(11) 0.4321(6) 0.064(3) Uani d PD 0.281(6) A 2
H H12C 0.4938 0.7772 0.4627 0.076 Uiso calc PR 0.281(6) A 2
H H12D 0.5400 0.6969 0.4725 0.076 Uiso calc PR 0.281(6) A 2
C C13B 0.5326(5) 0.8560(13) 0.3745(7) 0.086(4) Uani d PD 0.281(6) A 2
H H13C 0.5088 0.8878 0.3345 0.103 Uiso calc PR 0.281(6) A 2
H H13D 0.5548 0.8061 0.3434 0.103 Uiso calc PR 0.281(6) A 2
C C14B 0.5511(5) 1.0101(16) 0.4168(9) 0.070(5) Uani d PD 0.281(6) A 2
C C15 0.42950(8) 0.5072(3) 0.28884(15) 0.0543(6) Uani d D 1 . .
C C16 0.39020(8) 0.5418(3) 0.24433(16) 0.0583(7) Uani d . 1 A .
H H16 0.3818 0.6508 0.2345 0.070 Uiso calc R 1 . .
C C17 0.36394(7) 0.4158(3) 0.21499(14) 0.0481(5) Uani d . 1 . .
H H17 0.3376 0.4389 0.1850 0.058 Uiso calc R 1 A .
C C18 0.37640(6) 0.2527(2) 0.22985(12) 0.0373(4) Uani d . 1 A .
C C19 0.41573(7) 0.2172(3) 0.27360(13) 0.0452(5) Uani d . 1 . .
H H19 0.4241 0.1080 0.2831 0.054 Uiso calc R 1 A .
C C20 0.44257(7) 0.3452(3) 0.30315(14) 0.0530(6) Uani d . 1 A .
H H20 0.4691 0.3225 0.3323 0.064 Uiso calc R 1 . .

loop_
_atom_site_aniso_label
_atom_site_aniso_U_11
_atom_site_aniso_U_22
_atom_site_aniso_U_33
_atom_site_aniso_U_12
_atom_site_aniso_U_13
_atom_site_aniso_U_23
S1 0.0421(3) 0.0388(3) 0.0425(3) -0.0041(2) 0.0004(2) -0.0036(2)
O1 0.0396(8) 0.0491(9) 0.0560(9) 0.0045(7) 0.0085(7) 0.0140(7)
O2 0.0677(11) 0.0382(9) 0.0787(12) 0.0006(8) -0.0076(9) 0.0096(8)
O3 0.0564(10) 0.0474(10) 0.0850(12) -0.0063(8) -0.0190(9) 0.0033(9)
O4 0.0603(10) 0.0783(12) 0.0377(8) -0.0082(9) -0.0060(7) 0.0012(8)
O5 0.0559(10) 0.0374(9) 0.0750(11) 0.0022(7) 0.0126(8) -0.0089(8)
C1 0.0389(11) 0.0539(14) 0.0462(12) -0.0021(10) -0.0034(9) 0.0087(10)
C2 0.0507(13) 0.0572(14) 0.0459(12) -0.0099(11) 0.0050(10) -0.0076(11)
C3 0.0445(12) 0.0394(12) 0.0558(13) -0.0019(9) 0.0106(10) -0.0012(10)
C4 0.0415(12) 0.0422(12) 0.0444(12) -0.0025(10) 0.0066(9) -0.0025(10)
C5 0.0324(10) 0.0319(11) 0.0474(11) -0.0065(8) -0.0010(9) 0.0031(9)
C6 0.0397(11) 0.0354(11) 0.0447(11) -0.0013(9) -0.0058(9) 0.0095(9)
C7 0.0332(10) 0.0347(11) 0.0508(12) 0.0021(9) -0.0057(9) 0.0044(9)
C8 0.0331(10) 0.0315(10) 0.0405(10) -0.0057(8) -0.0032(8) -0.0007(8)
C9 0.0394(11) 0.0386(11) 0.0457(12) -0.0025(9) -0.0084(9) 0.0092(9)
C10 0.0334(11) 0.0372(11) 0.0571(13) 0.0022(9) -0.0050(9) 0.0101(10)
O6 0.051(2) 0.0397(19) 0.073(3) -0.0119(16) -0.0064(15) 0.0036(16)
O7 0.056(3) 0.048(3) 0.081(3) -0.006(2) -0.0220(18) 0.000(2)
O8 0.082(3) 0.0502(15) 0.087(3) -0.0161(15) -0.0477(19) 0.0065(18)
C11 0.057(3) 0.053(3) 0.049(3) -0.012(2) 0.008(2) -0.001(2)
C12 0.052(2) 0.053(2) 0.059(2) -0.0150(18) -0.0059(18) 0.0000(19)
C13 0.061(3) 0.044(2) 0.075(3) -0.0112(18) -0.0126(19) 0.0000(19)
C14 0.058(4) 0.048(2) 0.042(4) -0.011(3) -0.009(3) -0.004(3)
O6B 0.054(6) 0.028(4) 0.084(8) -0.009(4) -0.009(5) 0.004(4)
O7B 0.069(8) 0.061(7) 0.105(10) -0.006(5) -0.011(6) -0.003(6)
O8B 0.107(14) 0.047(5) 0.069(9) -0.023(8) -0.042(6) -0.001(5)
C11B 0.049(6) 0.044(6) 0.061(7) -0.022(5) -0.013(5) -0.001(5)
C12B 0.048(6) 0.073(7) 0.070(7) -0.009(5) 0.005(5) -0.007(6)
C13B 0.100(11) 0.084(8) 0.074(8) -0.035(8) 0.015(8) -0.011(7)
C14B 0.079(10) 0.092(13) 0.036(7) -0.024(10) -0.005(6) 0.002(8)
C15 0.0582(14) 0.0433(14) 0.0644(15) -0.0223(12) 0.0231(12) -0.0135(11)
C16 0.0601(16) 0.0348(12) 0.0825(18) -0.0020(11) 0.0216(14) 0.0016(12)
C17 0.0453(12) 0.0410(12) 0.0583(14) 0.0002(10) 0.0056(11) 0.0098(10)
C18 0.0347(10) 0.0362(11) 0.0413(11) -0.0035(9) 0.0058(8) 0.0018(9)
C19 0.0405(12) 0.0384(12) 0.0557(13) -0.0010(9) -0.0008(10) 0.0024(10)
C20 0.0394(12) 0.0610(15) 0.0581(14) -0.0110(11) 0.0003(10) -0.0038(12)

loop_
_atom_type_symbol
_atom_type_description
_atom_type_scat_dispersion_real
_atom_type_scat_dispersion_imag
_atom_type_scat_source
C C 0.0033 0.0016 'International Tables Vol C Tables 4.2.6.8 and 6.1.1.4'
H H 0.0000 0.0000 'International Tables Vol C Tables 4.2.6.8 and 6.1.1.4'
O O 0.0106 0.0060 'International Tables Vol C Tables 4.2.6.8 and 6.1.1.4'
S S 0.1246 0.1234 'International Tables Vol C Tables 4.2.6.8 and 6.1.1.4'

loop_
_geom_angle_atom_site_label_1
_geom_angle_atom_site_label_2
_geom_angle_atom_site_label_3
_geom_angle_site_symmetry_1
_geom_angle_site_symmetry_3
_geom_angle
_geom_angle_publ_flag
O4 S1 O5 . . 119.39(10) ?
O4 S1 C8 . . 107.79(9) ?
O5 S1 C8 . . 108.49(10) ?
O4 S1 C18 . . 108.03(10) ?
O5 S1 C18 . . 108.01(10) ?
C8 S1 C18 . . 104.08(9) ?
C5 O1 C1 . . 119.19(15) ?
C4 O3 H3 . . 109.5 ?
O1 C1 C2 . . 107.20(18) ?
O1 C1 H1A . . 110.3 ?
C2 C1 H1A . . 110.3 ?
O1 C1 H1B . . 110.3 ?
C2 C1 H1B . . 110.3 ?
H1A C1 H1B . . 108.5 ?
C1 C2 C3 . . 115.04(18) ?
C1 C2 H2A . . 108.5 ?
C3 C2 H2A . . 108.5 ?
C1 C2 H2B . . 108.5 ?
C3 C2 H2B . . 108.5 ?
H2A C2 H2B . . 107.5 ?
C4 C3 C2 . . 115.44(19) ?
C4 C3 H3A . . 108.4 ?
C2 C3 H3A . . 108.4 ?
C4 C3 H3B . . 108.4 ?
C2 C3 H3B . . 108.4 ?
H3A C3 H3B . . 107.5 ?
O2 C4 O3 . . 123.0(2) ?
O2 C4 C3 . . 122.7(2) ?
O3 C4 C3 . . 114.26(19) ?
O1 C5 C6 . . 125.11(18) ?
O1 C5 C10 . . 114.95(17) ?
C6 C5 C10 . . 119.93(19) ?
C7 C6 C5 . . 119.33(18) ?
C7 C6 H6 . . 120.3 ?
C5 C6 H6 . . 120.3 ?
C8 C7 C6 . . 120.56(18) ?
C8 C7 H7 . . 119.7 ?
C6 C7 H7 . . 119.7 ?
C7 C8 C9 . . 120.04(19) ?
C7 C8 S1 . . 119.87(15) ?
C9 C8 S1 . . 120.02(15) ?
C10 C9 C8 . . 119.64(18) ?
C10 C9 H9 . . 120.2 ?
C8 C9 H9 . . 120.2 ?
C9 C10 C5 . . 120.49(19) ?
C9 C10 H10 . . 119.8 ?
C5 C10 H10 . . 119.8 ?
C15 O6 C11 . . 114.4(3) ?
C14 O8 H8A . . 109.7 ?
C14 O8 H8B . . 70.7 ?
O6 C11 C12 . . 106.4(4) ?
O6 C11 H11A . . 110.4 ?
C12 C11 H11A . . 110.4 ?
O6 C11 H11B . . 110.4 ?
C12 C11 H11B . . 110.4 ?
H11A C11 H11B . . 108.6 ?
C13 C12 C11 . . 111.3(4) ?
C13 C12 H12A . . 109.4 ?
C11 C12 H12A . . 109.4 ?
C13 C12 H12B . . 109.4 ?
C11 C12 H12B . . 109.4 ?
H12A C12 H12B . . 108.0 ?
C14 C13 C12 . . 113.5(4) ?
C14 C13 H13A . . 108.9 ?
C12 C13 H13A . . 108.9 ?
C14 C13 H13B . . 108.9 ?
C12 C13 H13B . . 108.9 ?
H13A C13 H13B . . 107.7 ?
O7 C14 O8 . . 123.4(5) ?
O7 C14 C13 . . 124.7(6) ?
O8 C14 C13 . . 111.8(6) ?
O7 C14 H8B . . 89.9 ?
C13 C14 H8B . . 145.3 ?
C15 O6B C11B . . 132.5(7) ?
C14B O8B H8A . . 134.2 ?
C14B O8B H8B . . 115.4 ?
O6B C11B C12B . . 111.5(8) ?
O6B C11B H11C . . 109.3 ?
C12B C11B H11C . . 109.3 ?
O6B C11B H11D . . 109.3 ?
C12B C11B H11D . . 109.3 ?
H11C C11B H11D . . 108.0 ?
C13B C12B C11B . . 113.9(8) ?
C13B C12B H12C . . 108.8 ?
C11B C12B H12C . . 108.8 ?
C13B C12B H12D . . 108.8 ?
C11B C12B H12D . . 108.8 ?
H12C C12B H12D . . 107.7 ?
C12B C13B C14B . . 115.3(10) ?
C12B C13B H13C . . 108.5 ?
C14B C13B H13C . . 108.5 ?
C12B C13B H13D . . 108.5 ?
C14B C13B H13D . . 108.5 ?
H13C C13B H13D . . 107.5 ?
O7B C14B O8B . . 123.1(12) ?
O7B C14B C13B . . 123.7(13) ?
O8B C14B C13B . . 112.9(13) ?
O6 C15 C20 . . 130.9(3) ?
O6 C15 C16 . . 108.6(3) ?
C20 C15 C16 . . 120.5(2) ?
C20 C15 O6B . . 107.2(4) ?
C16 C15 O6B . . 131.9(5) ?
C17 C16 C15 . . 119.9(2) ?
C17 C16 H16 . . 120.0 ?
C15 C16 H16 . . 120.0 ?
C16 C17 C18 . . 120.2(2) ?
C16 C17 H17 . . 119.9 ?
C18 C17 H17 . . 119.9 ?
C19 C18 C17 . . 120.29(19) ?
C19 C18 S1 . . 120.77(16) ?
C17 C18 S1 . . 118.93(16) ?
C18 C19 C20 . . 119.6(2) ?
C18 C19 H19 . . 120.2 ?
C20 C19 H19 . . 120.2 ?
C15 C20 C19 . . 119.5(2) ?
C15 C20 H20 . . 120.3 ?
C19 C20 H20 . . 120.3 ?

loop_
_geom_bond_atom_site_label_1
_geom_bond_atom_site_label_2
_geom_bond_site_symmetry_2
_geom_bond_distance
_geom_bond_publ_flag
S1 O4 . 1.4383(15) ?
S1 O5 . 1.4389(17) ?
S1 C8 . 1.761(2) ?
S1 C18 . 1.761(2) ?
O1 C5 . 1.352(2) ?
O1 C1 . 1.440(2) ?
O2 C4 . 1.221(3) ?
O3 C4 . 1.301(3) ?
O3 H3 . 0.8200 ?
C1 C2 . 1.505(3) ?
C1 H1A . 0.9700 ?
C1 H1B . 0.9700 ?
C2 C3 . 1.511(3) ?
C2 H2A . 0.9700 ?
C2 H2B . 0.9700 ?
C3 C4 . 1.493(3) ?
C3 H3A . 0.9700 ?
C3 H3B . 0.9700 ?
C5 C6 . 1.391(3) ?
C5 C10 . 1.400(3) ?
C6 C7 . 1.390(3) ?
C6 H6 . 0.9300 ?
C7 C8 . 1.384(3) ?
C7 H7 . 0.9300 ?
C8 C9 . 1.398(3) ?
C9 C10 . 1.373(3) ?
C9 H9 . 0.9300 ?
C10 H10 . 0.9300 ?
O6 C15 . 1.375(4) ?
O6 C11 . 1.413(5) ?
O7 C14 . 1.207(8) ?
O8 C14 . 1.323(7) ?
O8 H8A . 0.8199 ?
O8 H8B . 0.7586 ?
C11 C12 . 1.510(5) ?
C11 H11A . 0.9700 ?
C11 H11B . 0.9700 ?
C12 C13 . 1.498(4) ?
C12 H12A . 0.9700 ?
C12 H12B . 0.9700 ?
C13 C14 . 1.497(6) ?
C13 H13A . 0.9700 ?
C13 H13B . 0.9700 ?
C14 H8B . 1.2897 ?
O6B C15 . 1.416(7) ?
O6B C11B . 1.436(8) ?
O7B C14B . 1.208(12) ?
O8B C14B . 1.321(11) ?
O8B H8A . 1.2384 ?
O8B H8B . 0.8200 ?
C11B C12B . 1.519(7) ?
C11B H11C . 0.9700 ?
C11B H11D . 0.9700 ?
C12B C13B . 1.498(7) ?
C12B H12C . 0.9700 ?
C12B H12D . 0.9700 ?
C13B C14B . 1.510(8) ?
C13B H13C . 0.9700 ?
C13B H13D . 0.9700 ?
C15 C20 . 1.386(4) ?
C15 C16 . 1.387(4) ?
C16 C17 . 1.364(3) ?
C16 H16 . 0.9300 ?
C17 C18 . 1.390(3) ?
C17 H17 . 0.9300 ?
C18 C19 . 1.384(3) ?
C19 C20 . 1.387(3) ?
C19 H19 . 0.9300 ?
C20 H20 . 0.9300 ?

loop_
_geom_hbond_atom_site_label_D
_geom_hbond_atom_site_label_H
_geom_hbond_atom_site_label_A
_geom_hbond_site_symmetry_A
_geom_hbond_distance_DH
_geom_hbond_distance_HA
_geom_hbond_distance_DA
_geom_hbond_angle_DHA
O8B H8B O2 3_565 0.82 2.07 2.890(11) 180
O8 H8A O2 3_565 0.82 1.77 2.587(4) 178
O3 H3 O7B 3_435 0.82 1.84 2.623(13) 159
O3 H3 O7 3_435 0.82 1.85 2.668(5) 177

loop_
_geom_torsion_atom_site_label_1
_geom_torsion_atom_site_label_2
_geom_torsion_atom_site_label_3
_geom_torsion_atom_site_label_4
_geom_torsion_site_symmetry_1
_geom_torsion_site_symmetry_2
_geom_torsion_site_symmetry_3
_geom_torsion_site_symmetry_4
_geom_torsion
_geom_torsion_publ_flag
C5 O1 C1 C2 . . . . 174.77(17) ?
O1 C1 C2 C3 . . . . 53.5(3) ?
C1 C2 C3 C4 . . . . 73.3(3) ?
C2 C3 C4 O2 . . . . 12.6(3) ?
C2 C3 C4 O3 . . . . -168.2(2) ?
C1 O1 C5 C6 . . . . -11.3(3) ?
C1 O1 C5 C10 . . . . 170.19(18) ?
O1 C5 C6 C7 . . . . -177.81(18) ?
C10 C5 C6 C7 . . . . 0.6(3) ?
C5 C6 C7 C8 . . . . 0.2(3) ?
C6 C7 C8 C9 . . . . -0.8(3) ?
C6 C7 C8 S1 . . . . 176.31(15) ?
O4 S1 C8 C7 . . . . 160.76(16) ?
O5 S1 C8 C7 . . . . 30.16(18) ?
C18 S1 C8 C7 . . . . -84.68(17) ?
O4 S1 C8 C9 . . . . -22.18(19) ?
O5 S1 C8 C9 . . . . -152.77(16) ?
C18 S1 C8 C9 . . . . 92.39(17) ?
C7 C8 C9 C10 . . . . 0.4(3) ?
S1 C8 C9 C10 . . . . -176.62(15) ?
C8 C9 C10 C5 . . . . 0.4(3) ?
O1 C5 C10 C9 . . . . 177.64(18) ?
C6 C5 C10 C9 . . . . -1.0(3) ?
C15 O6 C11 C12 . . . . -178.5(4) ?
O6 C11 C12 C13 . . . . 178.5(4) ?
C11 C12 C13 C14 . . . . -178.6(4) ?
C12 C13 C14 O7 . . . . -2.6(9) ?
C12 C13 C14 O8 . . . . 175.4(5) ?
C15 O6B C11B C12B . . . . -171.3(12) ?
O6B C11B C12B C13B . . . . -65.6(15) ?
C11B C12B C13B C14B . . . . -179.2(11) ?
C12B C13B C14B O7B . . . . -120.5(19) ?
C12B C13B C14B O8B . . . . 53.2(19) ?
C11 O6 C15 C20 . . . . -7.8(7) ?
C11 O6 C15 C16 . . . . 174.8(4) ?
C11 O6 C15 O6B . . . . 13.3(16) ?
C11B O6B C15 O6 . . . . -164(3) ?
C11B O6B C15 C20 . . . . -0.3(17) ?
C11B O6B C15 C16 . . . . 172.4(11) ?
O6 C15 C16 C17 . . . . 178.3(3) ?
C20 C15 C16 C17 . . . . 0.6(4) ?
O6B C15 C16 C17 . . . . -171.4(8) ?
C15 C16 C17 C18 . . . . 0.2(4) ?
C16 C17 C18 C19 . . . . -0.8(3) ?
C16 C17 C18 S1 . . . . 177.98(17) ?
O4 S1 C18 C19 . . . . -146.43(17) ?
O5 S1 C18 C19 . . . . -16.0(2) ?
C8 S1 C18 C19 . . . . 99.18(18) ?
O4 S1 C18 C17 . . . . 34.8(2) ?
O5 S1 C18 C17 . . . . 165.25(17) ?
C8 S1 C18 C17 . . . . -79.57(19) ?
C17 C18 C19 C20 . . . . 0.5(3) ?
S1 C18 C19 C20 . . . . -178.27(16) ?
O6 C15 C20 C19 . . . . -178.0(4) ?
C16 C15 C20 C19 . . . . -0.9(4) ?
O6B C15 C20 C19 . . . . 172.8(6) ?
C18 C19 C20 C15 . . . . 0.4(3) ?
